data_4506012
loop_
_publ_author_name
'Gai, Yan-Li'
'Jiang, Fei-Long'
'Xiong, Ke-Cai'
'Chen, Lian'
'Yuan, Da-Qiang'
'Zhang, Lin-Jie'
'Zhou, Kang'
'Hong, Mao-Chun'

_publ_section_title
;
 Temperature-Dependent in Situ Reduction of 4,4&#x2032;-Azobispyridine via
 Solvothermal Reaction
;
_journal_issue 4
_journal_name_full 'Crystal Growth &amp; Design'
_journal_page_first 2079
_journal_paper_doi 10.1021/cg3000813
_journal_volume 12
_journal_year 2012
_chemical_formula_sum 'C24 H19 Co N4 O5.5'
_chemical_formula_weight 510.36
_chemical_name_systematic
; 
 ? 
;
_space_group_IT_number 5
_symmetry_cell_setting monoclinic
_symmetry_space_group_name_Hall 'C 2y'
_symmetry_space_group_name_H-M 'C 1 2 1'
_atom_sites_solution_hydrogens geom
_atom_sites_solution_primary direct
_atom_sites_solution_secondary difmap
_audit_creation_method SHELXL-97
_cell_angle_alpha 90.00
_cell_angle_beta 110.588(5)
_cell_angle_gamma 90.00
_cell_formula_units_Z 4
_cell_length_a 16.1944(12)
_cell_length_b 13.3483(6)
_cell_length_c 10.8362(7)
_cell_measurement_reflns_used 5132
_cell_measurement_temperature 293(2)
_cell_measurement_theta_max 27.5087
_cell_measurement_theta_min 2.5218
_cell_volume 2192.8(2)
_computing_cell_refinement 'CrystalClear (Rigaku Inc., 2008)'
_computing_data_collection 'CrystalClear (Rigaku Inc., 2008)'
_computing_data_reduction 'CrystalClear (Rigaku Inc., 2008)'
_computing_structure_refinement 'SHELXL-97 (Sheldrick, 1997)'
_computing_structure_solution 'SHELXS-97 (Sheldrick, 1990)'
_diffrn_ambient_temperature 293(2)
_diffrn_detector_area_resol_mean 14.6306
_diffrn_measured_fraction_theta_full 0.972
_diffrn_measured_fraction_theta_max 0.972
_diffrn_measurement_device_type Saturn70_(4x4_bin_mode)
_diffrn_measurement_method CCD_Profile_fitting
_diffrn_radiation_monochromator graphite
_diffrn_radiation_source 'fine-focus sealed tube'
_diffrn_radiation_type MoK\a
_diffrn_radiation_wavelength 0.71073
_diffrn_reflns_av_R_equivalents 0.0183
_diffrn_reflns_av_sigmaI/netI 0.0301
_diffrn_reflns_limit_h_max 21
_diffrn_reflns_limit_h_min -19
_diffrn_reflns_limit_k_max 17
_diffrn_reflns_limit_k_min -17
_diffrn_reflns_limit_l_max 14
_diffrn_reflns_limit_l_min -14
_diffrn_reflns_number 9370
_diffrn_reflns_theta_full 27.50
_diffrn_reflns_theta_max 27.50
_diffrn_reflns_theta_min 3.88
_exptl_absorpt_coefficient_mu 0.831
_exptl_absorpt_correction_T_max 0.9596
_exptl_absorpt_correction_T_min 0.8515
_exptl_absorpt_correction_type multi-scan
_exptl_crystal_colour orange
_exptl_crystal_density_diffrn 1.543
_exptl_crystal_density_method 'not measured'
_exptl_crystal_description cuboid
_exptl_crystal_F_000 1044
_exptl_crystal_size_max 0.20
_exptl_crystal_size_mid 0.15
_exptl_crystal_size_min 0.05
_refine_diff_density_max 0.285
_refine_diff_density_min -0.215
_refine_diff_density_rms 0.037
_refine_ls_abs_structure_details 'Flack H D (1983), Acta Cryst. A39, 876-881'
_refine_ls_abs_structure_Flack 0.028(10)
_refine_ls_extinction_method none
_refine_ls_goodness_of_fit_ref 1.025
_refine_ls_hydrogen_treatment constr
_refine_ls_matrix_type full
_refine_ls_number_parameters 416
_refine_ls_number_reflns 4740
_refine_ls_number_restraints 41
_refine_ls_restrained_S_all 1.042
_refine_ls_R_factor_all 0.0283
_refine_ls_R_factor_gt 0.0263
_refine_ls_shift/su_max 0.001
_refine_ls_shift/su_mean 0.000
_refine_ls_structure_factor_coef Fsqd
_refine_ls_weighting_details 'calc w=1/[\s^2^(Fo^2^)+(0.0452P)^2^+0.0000P] where P=(Fo^2^+2Fc^2^)/3'
_refine_ls_weighting_scheme calc
_refine_ls_wR_factor_gt 0.0664
_refine_ls_wR_factor_ref 0.0676
_reflns_number_gt 4470
_reflns_number_total 4740
_reflns_threshold_expression >2sigma(I)
_cod_data_source_file cg3000813_si_001.cif
_cod_data_source_block complex_2
_cod_depositor_comments
;
The following automatic conversions were performed:

'_exptl_absorpt_correction_type' value 'Multi-scan' changed to
'multi-scan' according to
/home/saulius/struct/CIF-dictionaries/cif_core.dic dictionary named
'cif_core.dic' version 2.4.1 from 2010-06-29.

Automatic conversion script
Id: cif_fix_values 1715 2011-07-08 13:25:40Z adriana 
;
_cod_original_sg_symbol_H-M C2
_cod_original_formula_sum 'C24 H19 Co N4 O5.50'
_cod_database_code 4506012

loop_
_symmetry_equiv_pos_as_xyz
'x, y, z'
'-x, y, -z'
'x+1/2, y+1/2, z'
'-x+1/2, y+1/2, -z'

loop_
_atom_site_label
_atom_site_type_symbol
_atom_site_fract_x
_atom_site_fract_y
_atom_site_fract_z
_atom_site_U_iso_or_equiv
_atom_site_adp_type
_atom_site_occupancy
_atom_site_symmetry_multiplicity
_atom_site_calc_flag
_atom_site_refinement_flags
Co1 Co 0.0000 0.274313(19) 0.0000 0.02644(10) Uani 1 2 d S
Co2 Co 0.0000 0.24144(2) 0.5000 0.02552(9) Uani 1 2 d S
O1 O 0.11772(8) 0.27279(14) -0.03373(13) 0.0385(3) Uani 1 1 d .
O2 O 0.22584(13) 0.32988(19) -0.09403(17) 0.0799(7) Uani 1 1 d .
O3 O 0.05137(8) 0.27514(11) 0.21654(11) 0.0323(3) Uani 1 1 d .
O4 O 0.10380(8) 0.22848(14) 0.42708(12) 0.0361(3) Uani 1 1 d .
O5 O 0.09058(9) 0.24297(13) 0.69307(12) 0.0418(3) Uani 1 1 d .
H5B H 0.1419 0.2606 0.7430 0.050 Uiso 1 1 d R
H5A H 0.0583 0.2434 0.7403 0.050 Uiso 1 1 d R
O6 O 0.2843(5) 0.2653(8) 0.6514(8) 0.161(3) Uiso 0.50 1 d P
N1 N 0.0000 0.1127(2) 0.0000 0.0287(6) Uani 1 2 d SD
N2 N 0.0164(3) -0.2022(4) -0.0350(5) 0.0395(13) Uani 0.50 1 d P
N3 N -0.0111(4) -0.2478(4) 0.0397(5) 0.0393(12) Uani 0.50 1 d P
N4 N 0.0000 -0.5636(2) 0.0000 0.0395(8) Uani 1 2 d SD
N5 N 0.0000 0.0787(2) 0.5000 0.0367(7) Uani 1 2 d SD
N8 N 0.0000 -0.5965(2) 0.5000 0.0416(8) Uani 1 2 d SD
C1 C 0.18656(14) 0.32484(19) -0.01558(18) 0.0454(5) Uani 1 1 d .
C2 C 0.21983(15) 0.3857(2) 0.1100(2) 0.0501(6) Uani 1 1 d .
C3 C 0.22603(19) 0.4899(2) 0.1014(2) 0.0689(9) Uani 1 1 d .
H3 H 0.2155 0.5196 0.0197 0.083 Uiso 1 1 calc R
C4 C 0.2474(2) 0.5487(3) 0.2117(3) 0.0776(10) Uani 1 1 d .
H4 H 0.2506 0.6180 0.2046 0.093 Uiso 1 1 calc R
C5 C 0.2642(2) 0.5047(3) 0.3342(3) 0.0685(9) Uani 1 1 d .
H5 H 0.2779 0.5446 0.4091 0.082 Uiso 1 1 calc R
C6 C 0.26077(16) 0.4009(2) 0.3452(2) 0.0554(6) Uani 1 1 d .
H6 H 0.2732 0.3716 0.4276 0.066 Uiso 1 1 calc R
C7 C 0.23857(13) 0.3403(2) 0.2323(2) 0.0443(5) Uani 1 1 d .
C8 C 0.24094(11) 0.2298(2) 0.24581(17) 0.0397(5) Uani 1 1 d .
C9 C 0.30538(15) 0.1735(3) 0.2169(2) 0.0576(6) Uani 1 1 d U
H9 H 0.3453 0.2062 0.1867 0.069 Uiso 1 1 calc R
C10 C 0.31033(16) 0.0719(3) 0.2324(2) 0.0623(6) Uani 1 1 d U
H10 H 0.3531 0.0366 0.2113 0.075 Uiso 1 1 calc R
C11 C 0.25253(18) 0.0199(2) 0.2791(2) 0.0583(7) Uani 1 1 d .
H11 H 0.2561 -0.0493 0.2897 0.070 Uiso 1 1 calc R
C12 C 0.18931(15) 0.07532(18) 0.3093(2) 0.0437(5) Uani 1 1 d .
H12 H 0.1507 0.0426 0.3421 0.052 Uiso 1 1 calc R
C13 C 0.18264(12) 0.17861(16) 0.29129(17) 0.0336(4) Uani 1 1 d .
C14 C 0.10699(10) 0.23231(14) 0.31247(15) 0.0264(3) Uani 1 1 d .
C15 C 0.0693(8) 0.0672(8) -0.0248(14) 0.035(3) Uani 0.50 1 d PD
H15 H 0.1159 0.1094 -0.0304 0.042 Uiso 0.50 1 d PR
C16 C 0.0760(5) -0.0358(6) -0.0356(6) 0.0386(16) Uani 0.50 1 d PD
H16 H 0.1259 -0.0655 -0.0500 0.046 Uiso 0.50 1 d PR
C17 C 0.0075(6) -0.0947(4) -0.0254(7) 0.0373(16) Uani 0.50 1 d PD
C18 C -0.0628(5) -0.0477(6) -0.0045(6) 0.0344(14) Uani 0.50 1 d PD
H18 H -0.1104 -0.0872 0.0026 0.041 Uiso 0.50 1 d PR
C19 C -0.0638(8) 0.0536(8) 0.0034(13) 0.037(3) Uani 0.50 1 d PD
H19 H -0.1138 0.0837 0.0168 0.044 Uiso 0.50 1 d PR
C20 C -0.0117(4) -0.3555(3) 0.0173(6) 0.0256(12) Uani 0.50 1 d PD
C21 C -0.0142(4) -0.4032(7) -0.0942(7) 0.048(2) Uani 0.50 1 d PD
H21 H -0.0182 -0.3610 -0.1679 0.057 Uiso 0.50 1 d PR
C22 C -0.0086(4) -0.5064(10) -0.1026(15) 0.069(5) Uani 0.50 1 d PD
H22 H -0.0099 -0.5367 -0.1836 0.083 Uiso 0.50 1 d PR
C23 C 0.0018(4) -0.5171(8) 0.1128(12) 0.038(2) Uani 0.50 1 d PDU
H23 H 0.0063 -0.5598 0.1862 0.046 Uiso 0.50 1 d PR
C24 C -0.0033(4) -0.4128(7) 0.1264(6) 0.0380(17) Uani 0.50 1 d PD
H24 H -0.0023 -0.3841 0.2082 0.046 Uiso 0.50 1 d PR
C31 C -0.0121(4) -0.3900(4) 0.5177(5) 0.0260(14) Uani 0.50 1 d PD
C32 C 0.0485(4) -0.4343(6) 0.4757(6) 0.0374(16) Uani 0.50 1 d PD
H32 H 0.0880 -0.3917 0.4512 0.045 Uiso 0.50 1 d PR
C33 C 0.0554(10) -0.5364(11) 0.4678(8) 0.055(5) Uani 0.50 1 d PD
H33 H 0.0992 -0.5664 0.4385 0.066 Uiso 0.50 1 d PR
C25 C 0.0122(6) 0.0171(6) 0.5934(8) 0.0379(19) Uani 0.50 1 d PD
H25 H 0.0184 0.0476 0.6764 0.045 Uiso 0.50 1 d PR
C26 C 0.0137(4) -0.0830(5) 0.5939(6) 0.0341(13) Uani 0.50 1 d PD
H26 H 0.0237 -0.1252 0.6696 0.041 Uiso 0.50 1 d PR
N6 N 0.0089(3) -0.2343(3) 0.4613(4) 0.0432(12) Uani 0.50 1 d P
C27 C -0.0002(3) -0.1247(3) 0.4663(4) 0.0337(15) Uani 0.50 1 d PRD
N7 N -0.0160(3) -0.2857(3) 0.5360(4) 0.0430(13) Uani 0.50 1 d PR
C28 C -0.0077(5) -0.0701(5) 0.3590(6) 0.0389(15) Uani 0.50 1 d PD
H28 H -0.0103 -0.0980 0.2761 0.047 Uiso 0.50 1 d PR
C29 C -0.0124(6) 0.0343(5) 0.3736(7) 0.0314(16) Uani 0.50 1 d PD
H29 H -0.0268 0.0780 0.2987 0.038 Uiso 0.50 1 d PR
C34 C -0.0608(8) -0.5509(12) 0.5423(6) 0.042(3) Uani 0.50 1 d PD
H34 H -0.0996 -0.5949 0.5661 0.050 Uiso 0.50 1 d PR
C35 C -0.0716(4) -0.4461(6) 0.5548(5) 0.0382(16) Uani 0.50 1 d PD
H35 H -0.1154 -0.4181 0.5857 0.046 Uiso 0.50 1 d PR

loop_
_atom_site_aniso_label
_atom_site_aniso_U_11
_atom_site_aniso_U_22
_atom_site_aniso_U_33
_atom_site_aniso_U_23
_atom_site_aniso_U_13
_atom_site_aniso_U_12
Co1 0.03672(18) 0.01763(19) 0.02734(16) 0.000 0.01422(13) 0.000
Co2 0.03620(17) 0.01879(18) 0.02382(15) 0.000 0.01336(13) 0.000
O1 0.0348(6) 0.0428(9) 0.0379(6) -0.0084(7) 0.0127(5) -0.0148(7)
O2 0.0863(13) 0.1187(19) 0.0472(9) -0.0183(10) 0.0390(10) -0.0623(13)
O3 0.0383(6) 0.0322(6) 0.0261(5) 0.0025(5) 0.0109(5) 0.0055(6)
O4 0.0387(6) 0.0448(10) 0.0282(6) 0.0046(7) 0.0161(5) 0.0049(7)
O5 0.0397(7) 0.0546(9) 0.0289(6) -0.0036(6) 0.0091(5) -0.0016(7)
N1 0.0321(13) 0.0155(14) 0.0369(14) 0.000 0.0099(11) 0.000
N2 0.052(3) 0.015(3) 0.055(3) -0.014(3) 0.024(2) -0.015(3)
N3 0.061(3) 0.016(2) 0.045(2) 0.014(3) 0.023(2) 0.022(3)
N4 0.060(2) 0.0198(17) 0.0321(15) 0.000 0.0076(14) 0.000
N5 0.0383(16) 0.0198(17) 0.0503(19) 0.000 0.0136(14) 0.000
N8 0.060(2) 0.0223(18) 0.0334(15) 0.000 0.0050(14) 0.000
C1 0.0494(11) 0.0580(14) 0.0281(9) 0.0008(9) 0.0127(8) -0.0253(10)
C2 0.0478(12) 0.0671(16) 0.0339(10) -0.0050(10) 0.0126(9) -0.0357(11)
C3 0.0825(18) 0.0763(19) 0.0419(13) -0.0024(13) 0.0145(12) -0.0513(17)
C4 0.093(2) 0.066(2) 0.0657(19) -0.0181(16) 0.0176(16) -0.0508(18)
C5 0.0799(19) 0.074(2) 0.0431(14) -0.0220(14) 0.0114(13) -0.0376(17)
C6 0.0545(13) 0.0760(18) 0.0327(10) -0.0090(11) 0.0118(9) -0.0249(13)
C7 0.0330(10) 0.0677(15) 0.0323(10) -0.0043(10) 0.0115(8) -0.0194(10)
C8 0.0290(8) 0.0657(15) 0.0229(7) -0.0008(9) 0.0074(6) -0.0012(9)
C9 0.0361(10) 0.1032(16) 0.0356(9) -0.0042(11) 0.0152(8) 0.0097(11)
C10 0.0426(11) 0.1004(16) 0.0419(10) -0.0090(12) 0.0124(9) 0.0251(12)
C11 0.0565(14) 0.0667(18) 0.0441(15) -0.0009(14) 0.0082(12) 0.0282(13)
C12 0.0463(11) 0.0455(12) 0.0384(10) 0.0023(9) 0.0138(9) 0.0119(10)
C13 0.0328(9) 0.0438(11) 0.0231(8) 0.0006(7) 0.0086(7) 0.0056(8)
C14 0.0303(8) 0.0230(8) 0.0273(7) -0.0008(7) 0.0119(6) -0.0041(7)
C15 0.040(4) 0.008(3) 0.063(6) -0.001(3) 0.026(3) 0.007(3)
C16 0.042(3) 0.020(3) 0.063(5) -0.005(3) 0.029(3) 0.001(2)
C17 0.041(3) 0.022(2) 0.049(5) 0.004(2) 0.015(3) 0.003(3)
C18 0.040(3) 0.022(3) 0.047(4) 0.004(3) 0.022(3) -0.004(2)
C19 0.037(4) 0.033(5) 0.037(3) 0.000(3) 0.009(3) 0.008(3)
C20 0.038(4) 0.015(2) 0.029(4) 0.005(2) 0.0176(18) 0.0038(16)
C21 0.085(5) 0.024(3) 0.034(4) 0.014(3) 0.022(3) 0.004(3)
C22 0.104(9) 0.043(7) 0.045(6) -0.019(4) 0.008(6) -0.012(5)
C23 0.060(5) 0.012(3) 0.037(5) -0.013(3) 0.010(3) 0.011(3)
C24 0.064(3) 0.024(3) 0.028(3) 0.003(2) 0.019(2) 0.012(2)
C31 0.044(4) 0.015(2) 0.020(3) -0.0003(18) 0.013(2) -0.001(2)
C32 0.046(4) 0.025(3) 0.045(3) -0.001(3) 0.019(3) -0.004(3)
C33 0.071(7) 0.029(6) 0.056(6) -0.006(3) 0.010(5) 0.005(4)
C25 0.054(3) 0.024(4) 0.031(4) -0.017(2) 0.010(3) -0.001(3)
C26 0.058(3) 0.025(3) 0.018(3) -0.011(2) 0.012(3) -0.002(2)
N6 0.059(3) 0.029(2) 0.050(3) -0.011(3) 0.029(2) -0.017(3)
C27 0.039(2) 0.027(3) 0.029(4) -0.0125(19) 0.004(3) -0.005(2)
N7 0.060(3) 0.027(3) 0.045(3) 0.012(2) 0.022(2) 0.013(3)
C28 0.070(3) 0.024(3) 0.027(3) 0.003(3) 0.022(3) -0.004(2)
C29 0.061(3) 0.005(3) 0.027(3) 0.004(2) 0.015(3) 0.000(2)
C34 0.060(6) 0.018(4) 0.039(4) -0.001(3) 0.006(4) 0.012(4)
C35 0.046(4) 0.031(3) 0.038(3) 0.002(2) 0.017(2) 0.003(3)

loop_
_atom_type_symbol
_atom_type_description
_atom_type_scat_dispersion_real
_atom_type_scat_dispersion_imag
_atom_type_scat_source
C C 0.0033 0.0016 'International Tables Vol C Tables 4.2.6.8 and 6.1.1.4'
H H 0.0000 0.0000 'International Tables Vol C Tables 4.2.6.8 and 6.1.1.4'
Co Co 0.3494 0.9721 'International Tables Vol C Tables 4.2.6.8 and 6.1.1.4'
N N 0.0061 0.0033 'International Tables Vol C Tables 4.2.6.8 and 6.1.1.4'
O O 0.0106 0.0060 'International Tables Vol C Tables 4.2.6.8 and 6.1.1.4'

loop_
_geom_angle_atom_site_label_1
_geom_angle_atom_site_label_2
_geom_angle_atom_site_label_3
_geom_angle
_geom_angle_site_symmetry_1
_geom_angle_site_symmetry_3
O1 Co1 O1 178.87(11) . 2
O1 Co1 N1 89.44(5) . .
O1 Co1 N1 89.44(5) 2 .
O1 Co1 N4 90.56(5) . 1_565
O1 Co1 N4 90.56(5) 2 1_565
N1 Co1 N4 180.0 . 1_565
O1 Co1 O3 99.37(5) . .
O1 Co1 O3 80.64(5) 2 .
N1 Co1 O3 90.29(4) . .
N4 Co1 O3 89.71(4) 1_565 .
O1 Co1 O3 80.64(5) . 2
O1 Co1 O3 99.37(5) 2 2
N1 Co1 O3 90.29(4) . 2
N4 Co1 O3 89.71(4) 1_565 2
O3 Co1 O3 179.43(7) . 2
O5 Co2 O5 178.88(10) . 2_556
O5 Co2 O4 90.26(5) . .
O5 Co2 O4 89.83(5) 2_556 .
O5 Co2 O4 89.83(5) . 2_556
O5 Co2 O4 90.26(5) 2_556 2_556
O4 Co2 O4 170.55(10) . 2_556
O5 Co2 N8 89.44(5) . 1_565
O5 Co2 N8 89.44(5) 2_556 1_565
O4 Co2 N8 94.72(5) . 1_565
O4 Co2 N8 94.72(5) 2_556 1_565
O5 Co2 N5 90.56(5) . .
O5 Co2 N5 90.56(5) 2_556 .
O4 Co2 N5 85.28(5) . .
O4 Co2 N5 85.28(5) 2_556 .
N8 Co2 N5 180.000(1) 1_565 .
C1 O1 Co1 141.55(17) . .
C14 O3 Co1 141.09(11) . .
C14 O4 Co2 132.98(12) . .
Co2 O5 H5B 145.6 . .
Co2 O5 H5A 103.8 . .
H5B O5 H5A 106.5 . .
C19 N1 C19 105.9(11) 2 .
C19 N1 C15 13.8(11) 2 .
C19 N1 C15 116.2(5) . .
C19 N1 C15 116.2(5) 2 2
C19 N1 C15 13.8(11) . 2
C15 N1 C15 127.8(11) . 2
C19 N1 Co1 127.0(6) 2 .
C19 N1 Co1 127.0(6) . .
C15 N1 Co1 116.1(5) . .
C15 N1 Co1 116.1(5) 2 .
N3 N2 N2 88.3(9) 2 2
N3 N2 N3 59.1(9) 2 .
N2 N2 N3 30.33(18) 2 .
N3 N2 C17 166.5(11) 2 .
N2 N2 C17 82.1(3) 2 .
N3 N2 C17 112.3(4) . .
N3 N2 C17 146.6(11) 2 2
N2 N2 C17 58.8(3) 2 2
N3 N2 C17 88.8(3) . 2
C17 N2 C17 23.6(3) . 2
N2 N3 N3 90.6(9) 2 2
N2 N3 N2 61.4(9) 2 .
N3 N3 N2 30.35(18) 2 .
N2 N3 C20 166.1(11) 2 .
N3 N3 C20 81.1(2) 2 .
N2 N3 C20 111.4(3) . .
N2 N3 C20 150.6(11) 2 2
N3 N3 C20 60.3(2) 2 2
N2 N3 C20 90.2(3) . 2
C20 N3 C20 21.8(2) . 2
C22 N4 C22 109.1(14) . 2
C22 N4 C23 117.2(5) . .
C22 N4 C23 9.7(11) 2 .
C22 N4 C23 9.7(11) . 2
C22 N4 C23 117.2(5) 2 2
C23 N4 C23 125.8(12) . 2
C22 N4 Co1 125.4(7) . 1_545
C22 N4 Co1 125.4(7) 2 1_545
C23 N4 Co1 117.1(6) . 1_545
C23 N4 Co1 117.1(6) 2 1_545
C25 N5 C25 98.9(7) 2_556 .
C25 N5 C29 16.4(4) 2_556 .
C25 N5 C29 115.1(4) . .
C25 N5 C29 115.1(4) 2_556 2_556
C25 N5 C29 16.4(4) . 2_556
C29 N5 C29 131.4(6) . 2_556
C25 N5 Co2 130.5(3) 2_556 .
C25 N5 Co2 130.5(3) . .
C29 N5 Co2 114.3(3) . .
C29 N5 Co2 114.3(3) 2_556 .
C33 N8 C33 106.3(17) . 2_556
C33 N8 C34 10.6(15) . 2_556
C33 N8 C34 116.7(6) 2_556 2_556
C33 N8 C34 116.7(6) . .
C33 N8 C34 10.6(15) 2_556 .
C34 N8 C34 127.1(16) 2_556 .
C33 N8 Co2 126.8(8) . 1_545
C33 N8 Co2 126.8(8) 2_556 1_545
C34 N8 Co2 116.5(8) 2_556 1_545
C34 N8 Co2 116.5(8) . 1_545
O2 C1 O1 124.2(2) . .
O2 C1 C2 119.03(18) . .
O1 C1 C2 116.71(17) . .
C7 C2 C3 120.0(2) . .
C7 C2 C1 120.8(2) . .
C3 C2 C1 119.1(2) . .
C4 C3 C2 120.9(3) . .
C4 C3 H3 119.5 . .
C2 C3 H3 119.5 . .
C3 C4 C5 119.8(3) . .
C3 C4 H4 120.1 . .
C5 C4 H4 120.1 . .
C4 C5 C6 120.1(3) . .
C4 C5 H5 119.9 . .
C6 C5 H5 119.9 . .
C5 C6 C7 120.3(2) . .
C5 C6 H6 119.9 . .
C7 C6 H6 119.9 . .
C2 C7 C6 118.9(2) . .
C2 C7 C8 121.2(2) . .
C6 C7 C8 119.8(2) . .
C13 C8 C9 117.8(2) . .
C13 C8 C7 121.86(19) . .
C9 C8 C7 120.3(2) . .
C10 C9 C8 121.3(2) . .
C10 C9 H9 119.4 . .
C8 C9 H9 119.4 . .
C9 C10 C11 121.4(2) . .
C9 C10 H10 119.3 . .
C11 C10 H10 119.3 . .
C12 C11 C10 117.6(3) . .
C12 C11 H11 121.2 . .
C10 C11 H11 121.2 . .
C11 C12 C13 121.4(2) . .
C11 C12 H12 119.3 . .
C13 C12 H12 119.3 . .
C8 C13 C12 120.6(2) . .
C8 C13 C14 120.74(19) . .
C12 C13 C14 118.55(18) . .
O3 C14 O4 124.79(16) . .
O3 C14 C13 118.58(14) . .
O4 C14 C13 116.61(15) . .
C19 C15 N1 71(3) 2 .
C19 C15 C16 64(3) 2 .
N1 C15 C16 123.0(10) . .
C19 C15 C18 43(3) 2 2
N1 C15 C18 105.8(8) . 2
C16 C15 C18 21.0(4) . 2
C19 C15 H15 141.2 2 .
N1 C15 H15 117.6 . .
C16 C15 H15 119.3 . .
C18 C15 H15 133.9 2 .
C18 C16 C19 85.2(15) 2 2
C18 C16 C15 98.6(17) 2 .
C19 C16 C15 13.5(11) 2 .
C18 C16 C17 42.3(14) 2 .
C19 C16 C17 107.5(8) 2 .
C15 C16 C17 117.7(8) . .
C18 C16 C17 26.3(12) 2 2
C19 C16 C17 95.4(7) 2 2
C15 C16 C17 107.4(7) . 2
C17 C16 C17 17.0(4) . 2
C18 C16 H16 124.9 2 .
C19 C16 H16 130.6 2 .
C15 C16 H16 121.2 . .
C17 C16 H16 121.1 . .
C17 C16 H16 129.5 2 .
C17 C17 C18 105.2(15) 2 2
C17 C17 C18 46.7(12) 2 .
C18 C17 C18 109.8(8) 2 .
C17 C17 C16 126.1(12) 2 .
C18 C17 C16 21.5(5) 2 .
C18 C17 C16 118.6(5) . .
C17 C17 N2 97.6(3) 2 .
C18 C17 N2 121.4(8) 2 .
C18 C17 N2 124.6(6) . .
C16 C17 N2 116.8(6) . .
C17 C17 N2 58.9(3) 2 2
C18 C17 N2 133.0(9) 2 2
C18 C17 N2 90.4(5) . 2
C16 C17 N2 144.3(6) . 2
N2 C17 N2 39.1(4) . 2
C17 C17 C16 37.0(9) 2 2
C18 C17 C16 106.4(6) 2 2
C18 C17 C16 10.5(4) . 2
C16 C17 C16 118.9(7) . 2
N2 C17 C16 122.9(5) . 2
N2 C17 C16 85.8(4) 2 2
C16 C18 C17 116.1(18) 2 2
C16 C18 C19 70.0(15) 2 .
C17 C18 C19 127.4(9) 2 .
C16 C18 C17 143.2(16) 2 .
C17 C18 C17 28.1(5) 2 .
C19 C18 C17 119.4(8) . .
C16 C18 C15 60.4(14) 2 2
C17 C18 C15 129.2(10) 2 2
C19 C18 C15 9.6(10) . 2
C17 C18 C15 126.2(7) . 2
C16 C18 C18 127.6(17) 2 2
C17 C18 C18 40.7(5) 2 2
C19 C18 C18 91.8(6) . 2
C17 C18 C18 29.5(5) . 2
C15 C18 C18 97.4(5) 2 2
C16 C18 H18 64.1 2 .
C17 C18 H18 105.6 2 .
C19 C18 H18 121.0 . .
C17 C18 H18 119.6 . .
C15 C18 H18 113.9 2 .
C18 C18 H18 145.9 2 .
C15 C19 C16 102(4) 2 2
C15 C19 N1 96(3) 2 .
C16 C19 N1 140.3(12) 2 .
C15 C19 C18 127(4) 2 .
C16 C19 C18 24.8(4) 2 .
N1 C19 C18 124.9(11) . .
C15 C19 H19 38.0 2 .
C16 C19 H19 97.5 2 .
N1 C19 H19 117.8 . .
C18 C19 H19 117.2 . .
C20 C20 C21 109.4(14) 2 2
C20 C20 C21 45.0(11) 2 .
C21 C20 C21 108.2(8) 2 .
C20 C20 C24 128.6(10) 2 .
C21 C20 C24 19.4(5) 2 .
C21 C20 C24 118.0(4) . .
C20 C20 N3 97.6(3) 2 .
C21 C20 N3 120.3(7) 2 .
C21 C20 N3 127.6(6) . .
C24 C20 N3 114.3(5) . .
C20 C20 N3 60.7(3) 2 2
C21 C20 N3 140.2(8) 2 2
C21 C20 N3 90.9(5) . 2
C24 C20 N3 146.7(6) . 2
N3 C20 N3 38.5(4) . 2
C20 C20 C24 36.1(7) 2 2
C21 C20 C24 107.3(5) 2 2
C21 C20 C24 9.3(4) . 2
C24 C20 C24 119.9(6) . 2
N3 C20 C24 124.1(4) . 2
N3 C20 C24 86.1(4) 2 2
C24 C21 C20 121.6(19) 2 2
C24 C21 C20 146.7(16) 2 .
C20 C21 C20 25.6(4) 2 .
C24 C21 C22 70.0(18) 2 .
C20 C21 C22 131.3(9) 2 .
C20 C21 C22 123.0(9) . .
C24 C21 C23 63.9(18) 2 2
C20 C21 C23 133.2(9) 2 2
C20 C21 C23 127.6(7) . 2
C22 C21 C23 6.1(8) . 2
C24 C21 C21 134.7(15) 2 2
C20 C21 C21 41.8(5) 2 2
C20 C21 C21 30.0(4) . 2
C22 C21 C21 94.2(7) . 2
C23 C21 C21 98.2(5) 2 2
C24 C21 H21 59.8 2 .
C20 C21 H21 101.7 2 .
C20 C21 H21 116.0 . .
C22 C21 H21 121.0 . .
C23 C21 H21 116.1 2 .
C21 C21 H21 143.3 2 .
C23 C22 C24 112(4) 2 2
C23 C22 N4 97(5) 2 .
C24 C22 N4 138.0(14) 2 .
C23 C22 C21 134(4) 2 .
C24 C22 C21 22.7(4) 2 .
N4 C22 C21 120.7(13) . .
C23 C22 H22 33.1 2 .
C24 C22 H22 100.4 2 .
N4 C22 H22 119.4 . .
C21 C22 H22 119.9 . .
C22 C23 N4 73(5) 2 .
C22 C23 C24 60(4) 2 .
N4 C23 C24 124.2(11) . .
C22 C23 C21 40(4) 2 2
N4 C23 C21 107.0(10) . 2
C24 C23 C21 20.0(4) . 2
C22 C23 H23 148.6 2 .
N4 C23 H23 116.4 . .
C24 C23 H23 119.4 . .
C21 C23 H23 135.3 2 .
C21 C24 C22 87.3(18) 2 2
C21 C24 C20 39.0(15) 2 .
C22 C24 C20 109.9(9) 2 .
C21 C24 C23 96.0(19) 2 .
C22 C24 C23 8.7(10) 2 .
C20 C24 C23 116.9(8) . .
C21 C24 C20 24.0(12) 2 2
C22 C24 C20 99.2(8) 2 2
C20 C24 C20 15.4(3) . 2
C23 C24 C20 107.2(7) . 2
C21 C24 H24 131.5 2 .
C22 C24 H24 127.5 2 .
C20 C24 H24 122.5 . .
C23 C24 H24 120.6 . .
C20 C24 H24 131.0 2 .
C31 C31 C32 129.6(10) 2_556 2_556
C31 C31 C32 29.1(7) 2_556 .
C32 C31 C32 109.2(10) 2_556 .
C31 C31 C35 144.2(6) 2_556 .
C32 C31 C35 14.8(7) 2_556 .
C32 C31 C35 121.4(5) . .
C31 C31 N7 98.7(2) 2_556 .
C32 C31 N7 127.2(6) 2_556 .
C32 C31 N7 123.4(6) . .
C35 C31 N7 115.0(5) . .
C31 C31 N7 58.6(2) 2_556 2_556
C32 C31 N7 154.9(8) 2_556 2_556
C32 C31 N7 85.8(5) . 2_556
C35 C31 N7 150.8(5) . 2_556
N7 C31 N7 40.6(3) . 2_556
C31 C31 C35 24.7(4) 2_556 2_556
C32 C31 C35 111.5(6) 2_556 2_556
C32 C31 C35 4.7(5) . 2_556
C35 C31 C35 124.4(6) . 2_556
N7 C31 C35 120.6(4) . 2_556
N7 C31 C35 82.1(3) 2_556 2_556
C35 C32 C31 143.9(19) 2_556 2_556
C35 C32 C31 164.7(15) 2_556 .
C31 C32 C31 21.3(4) 2_556 .
C35 C32 C33 67.9(15) 2_556 .
C31 C32 C33 139.9(11) 2_556 .
C31 C32 C33 122.6(10) . .
C35 C32 C34 63.0(15) 2_556 2_556
C31 C32 C34 143.8(9) 2_556 2_556
C31 C32 C34 127.3(8) . 2_556
C33 C32 C34 5.0(11) . 2_556
C35 C32 C32 157.6(13) 2_556 2_556
C31 C32 C32 44.5(6) 2_556 2_556
C31 C32 C32 26.3(5) . 2_556
C33 C32 C32 96.6(8) . 2_556
C34 C32 C32 101.2(6) 2_556 2_556
C35 C32 H32 53.1 2_556 .
C31 C32 H32 99.2 2_556 .
C31 C32 H32 117.9 . .
C33 C32 H32 119.5 . .
C34 C32 H32 114.8 2_556 .
C32 C32 H32 143.6 2_556 .
C34 C33 C35 121(6) 2_556 2_556
C34 C33 N8 91(5) 2_556 .
C35 C33 N8 145.0(17) 2_556 .
C34 C33 C32 147(6) 2_556 .
C35 C33 C32 25.9(4) 2_556 .
N8 C33 C32 120.2(15) . .
C34 C33 H33 29.3 2_556 .
C35 C33 H33 95.9 2_556 .
N8 C33 H33 118.5 . .
C32 C33 H33 121.3 . .
C29 C25 N5 106(2) 2_556 .
C29 C25 C28 98(2) 2_556 2_556
N5 C25 C28 153.5(7) . 2_556
C29 C25 C26 123(3) 2_556 .
N5 C25 C26 130.6(6) . .
C28 C25 C26 25.4(3) 2_556 .
C29 C25 C25 146(2) 2_556 2_556
N5 C25 C25 40.5(3) . 2_556
C28 C25 C25 113.8(4) 2_556 2_556
C26 C25 C25 90.1(4) . 2_556
C29 C25 C27 139(2) 2_556 2_556
N5 C25 C27 112.9(5) . 2_556
C28 C25 C27 41.9(3) 2_556 2_556
C26 C25 C27 18.0(3) . 2_556
C25 C25 C27 72.3(3) 2_556 2_556
C29 C25 H25 9.1 2_556 .
N5 C25 H25 114.2 . .
C28 C25 H25 90.5 2_556 .
C26 C25 H25 115.1 . .
C25 C25 H25 154.5 2_556 .
C27 C25 H25 132.4 2_556 .
C28 C26 C27 145.0(16) 2_556 2_556
C28 C26 C25 72.3(10) 2_556 .
C27 C26 C25 132.1(8) 2_556 .
C28 C26 C27 161.7(15) 2_556 .
C27 C26 C27 21.2(3) 2_556 .
C25 C26 C27 112.8(6) . .
C28 C26 C29 59.7(10) 2_556 2_556
C27 C26 C29 144.0(7) 2_556 2_556
C25 C26 C29 12.8(5) . 2_556
C27 C26 C29 125.4(5) . 2_556
C28 C26 C26 152.3(13) 2_556 2_556
C27 C26 C26 42.8(5) 2_556 2_556
C25 C26 C26 89.9(4) . 2_556
C27 C26 C26 23.1(3) . 2_556
C29 C26 C26 102.4(3) 2_556 2_556
C28 C26 H26 56.8 2_556 .
C27 C26 H26 101.4 2_556 .
C25 C26 H26 126.0 . .
C27 C26 H26 121.2 . .
C29 C26 H26 113.4 2_556 .
C26 C26 H26 144.1 2_556 .
N7 N6 N6 93.4(6) 2_556 2_556
N7 N6 N7 60.7(6) 2_556 .
N6 N6 N7 34.27(7) 2_556 .
N7 N6 C27 175.2(6) 2_556 .
N6 N6 C27 84.55(3) 2_556 .
N7 N6 C27 118.0 . .
N7 N6 C27 151.2(8) 2_556 2_556
N6 N6 C27 60.3(2) 2_556 2_556
N7 N6 C27 94.5(2) . 2_556
C27 N6 C27 25.4(2) . 2_556
C27 C27 C26 134.4(6) 2_556 2_556
C27 C27 C28 146.7(3) 2_556 .
C26 C27 C28 14.3(6) 2_556 .
C27 C27 C26 24.4(3) 2_556 .
C26 C27 C26 114.1(8) 2_556 .
C28 C27 C26 124.1(4) . .
C27 C27 N6 94.07(6) 2_556 .
C26 C27 N6 129.9(5) 2_556 .
C28 C27 N6 119.2(3) . .
C26 C27 N6 115.9(3) . .
C27 C27 N6 60.5(2) 2_556 2_556
C26 C27 N6 155.2(6) 2_556 2_556
C28 C27 N6 151.2(4) . 2_556
C26 C27 N6 84.2(4) . 2_556
N6 C27 N6 35.2(2) . 2_556
C27 C27 C25 107.0(3) 2_556 2_556
C26 C27 C25 29.9(5) 2_556 2_556
C28 C27 C25 39.8(4) . 2_556
C26 C27 C25 84.7(4) . 2_556
N6 C27 C25 158.9(3) . 2_556
N6 C27 C25 164.1(4) 2_556 2_556
C27 C27 C28 21.7(2) 2_556 2_556
C26 C27 C28 114.5(5) 2_556 2_556
C28 C27 C28 125.5(5) . 2_556
C26 C27 C28 5.2(4) . 2_556
N6 C27 C28 115.2(2) . 2_556
N6 C27 C28 82.2(3) 2_556 2_556
C25 C27 C28 85.8(3) 2_556 2_556
N6 N7 N7 85.1(6) 2_556 2_556
N6 N7 N6 52.3(6) 2_556 .
N7 N7 N6 34.20(6) 2_556 .
N6 N7 C31 164.9(8) 2_556 .
N7 N7 C31 80.9(2) 2_556 .
N6 N7 C31 114.6(2) . .
N6 N7 C31 142.5(8) 2_556 2_556
N7 N7 C31 58.5(2) 2_556 2_556
N6 N7 C31 92.5(2) . 2_556
C31 N7 C31 22.7(3) . 2_556
C26 C28 C25 82.3(11) 2_556 2_556
C26 C28 C27 20.7(10) 2_556 .
C25 C28 C27 98.4(5) 2_556 .
C26 C28 C29 99.5(11) 2_556 .
C25 C28 C29 17.3(4) 2_556 .
C27 C28 C29 115.6(5) . .
C26 C28 C27 13.1(10) 2_556 2_556
C25 C28 C27 86.8(5) 2_556 2_556
C27 C28 C27 11.57(17) . 2_556
C29 C28 C27 104.1(4) . 2_556
C26 C28 H28 138.0 2_556 .
C25 C28 H28 137.5 2_556 .
C27 C28 H28 124.1 . .
C29 C28 H28 120.3 . .
C27 C28 H28 135.6 2_556 .
C25 C29 C28 65(2) 2_556 .
C25 C29 N5 57(2) 2_556 .
C28 C29 N5 121.3(6) . .
C25 C29 C26 44(2) 2_556 2_556
C28 C29 C26 20.8(3) . 2_556
N5 C29 C26 101.6(5) . 2_556
C25 C29 H29 166.0 2_556 .
C28 C29 H29 120.9 . .
N5 C29 H29 117.7 . .
C26 C29 H29 139.4 2_556 .
C33 C34 N8 78(6) 2_556 .
C33 C34 C35 50(5) 2_556 .
N8 C34 C35 126.7(15) . .
C33 C34 C32 28(5) 2_556 2_556
N8 C34 C32 105.0(12) . 2_556
C35 C34 C32 22.2(4) . 2_556
C33 C34 H34 161.0 2_556 .
N8 C34 H34 115.8 . .
C35 C34 H34 117.5 . .
C32 C34 H34 139.0 2_556 .
C32 C35 C33 86.2(15) 2_556 2_556
C32 C35 C31 21.3(12) 2_556 .
C33 C35 C31 104.1(10) 2_556 .
C32 C35 C34 94.9(17) 2_556 .
C33 C35 C34 8.8(15) 2_556 .
C31 C35 C34 112.5(10) . .
C32 C35 C31 10.6(11) 2_556 2_556
C33 C35 C31 93.8(10) 2_556 2_556
C31 C35 C31 11.1(2) . 2_556
C34 C35 C31 102.4(9) . 2_556
C32 C35 H35 140.2 2_556 .
C33 C35 H35 131.5 2_556 .
C31 C35 H35 124.3 . .
C34 C35 H35 123.2 . .
C31 C35 H35 134.2 2_556 .

loop_
_geom_bond_atom_site_label_1
_geom_bond_atom_site_label_2
_geom_bond_distance
_geom_bond_site_symmetry_2
Co1 O1 2.0637(12) .
Co1 O1 2.0637(12) 2
Co1 N1 2.157(3) .
Co1 N4 2.164(3) 1_565
Co1 O3 2.1966(11) .
Co1 O3 2.1966(11) 2
Co2 O5 2.0907(12) .
Co2 O5 2.0907(12) 2_556
Co2 O4 2.1010(12) .
Co2 O4 2.1010(12) 2_556
Co2 N8 2.163(3) 1_565
Co2 N5 2.173(3) .
O1 C1 1.269(2) .
O2 C1 1.230(3) .
O3 C14 1.249(2) .
O4 C14 1.2620(19) .
O5 H5B 0.8502 .
O5 H5A 0.8499 .
N1 C19 1.311(11) 2
N1 C19 1.311(11) .
N1 C15 1.383(10) .
N1 C15 1.383(10) 2
N2 N3 0.615(4) 2
N2 N2 1.069(11) 2
N2 N3 1.217(4) .
N2 C17 1.449(7) .
N2 C17 1.678(7) 2
N3 N2 0.615(4) 2
N3 N3 1.044(10) 2
N3 C20 1.457(6) .
N3 C20 1.656(6) 2
N4 C22 1.315(13) .
N4 C22 1.315(13) 2
N4 C23 1.362(9) .
N4 C23 1.362(9) 2
N4 Co1 2.164(3) 1_545
N5 C25 1.264(10) 2_556
N5 C25 1.264(10) .
N5 C29 1.440(8) .
N5 C29 1.440(8) 2_556
N8 C33 1.337(14) .
N8 C33 1.337(14) 2_556
N8 C34 1.367(12) 2_556
N8 C34 1.367(12) .
N8 Co2 2.163(3) 1_545
C1 C2 1.512(3) .
C2 C7 1.391(3) .
C2 C3 1.399(4) .
C3 C4 1.369(4) .
C3 H3 0.9300 .
C4 C5 1.388(5) .
C4 H4 0.9300 .
C5 C6 1.395(5) .
C5 H5 0.9300 .
C6 C7 1.403(3) .
C6 H6 0.9300 .
C7 C8 1.482(4) .
C8 C13 1.389(3) .
C8 C9 1.408(3) .
C9 C10 1.365(4) .
C9 H9 0.9300 .
C10 C11 1.396(4) .
C10 H10 0.9300 .
C11 C12 1.392(3) .
C11 H11 0.9300 .
C12 C13 1.391(3) .
C12 H12 0.9300 .
C13 C14 1.505(2) .
C15 C19 0.33(3) 2
C15 C16 1.387(11) .
C15 C18 1.577(15) 2
C15 H15 0.9599 .
C16 C18 0.571(7) 2
C16 C19 1.278(15) 2
C16 C17 1.395(9) .
C16 C17 1.875(9) 2
C16 H16 0.9600 .
C17 C17 0.677(9) 2
C17 C18 1.047(12) 2
C17 C18 1.387(8) .
C17 N2 1.678(7) 2
C17 C16 1.875(9) 2
C18 C16 0.571(7) 2
C18 C17 1.047(12) 2
C18 C19 1.355(12) .
C18 C15 1.577(15) 2
C18 C18 2.001(14) 2
C18 H18 0.9600 .
C19 C15 0.33(3) 2
C19 C16 1.278(15) 2
C19 H19 0.9604 .
C20 C20 0.619(7) 2
C20 C21 1.015(12) 2
C20 C21 1.354(9) .
C20 C24 1.374(7) .
C20 N3 1.656(6) 2
C20 C24 1.826(8) 2
C21 C24 0.536(8) 2
C21 C20 1.015(12) 2
C21 C22 1.386(14) .
C21 C23 1.556(17) 2
C21 C21 1.929(15) 2
C21 H21 0.9599 .
C22 C23 0.23(3) 2
C22 C24 1.304(17) 2
C22 H22 0.9600 .
C23 C22 0.23(3) 2
C23 C24 1.406(11) .
C23 C21 1.556(17) 2
C23 H23 0.9600 .
C24 C21 0.536(8) 2
C24 C22 1.304(17) 2
C24 C20 1.826(8) 2
C24 H24 0.9600 .
C31 C31 0.638(8) 2_556
C31 C32 0.855(9) 2_556
C31 C32 1.354(9) .
C31 C35 1.387(7) .
C31 N7 1.410(5) .
C31 N7 1.634(6) 2_556
C31 C35 1.941(8) 2_556
C32 C35 0.602(7) 2_556
C32 C31 0.855(9) 2_556
C32 C33 1.373(15) .
C32 C34 1.59(2) 2_556
C32 C32 1.823(14) 2_556
C32 H32 0.9600 .
C33 C34 0.25(4) 2_556
C33 C35 1.276(18) 2_556
C33 H33 0.9600 .
C25 C29 0.423(9) 2_556
C25 C28 1.286(11) 2_556
C25 C26 1.337(10) .
C25 C25 1.921(16) 2_556
C25 C27 1.989(9) 2_556
C25 H25 0.9600 .
C26 C28 0.578(5) 2_556
C26 C27 0.827(6) 2_556
C26 C27 1.433(7) .
C26 C29 1.606(10) 2_556
C26 C26 1.925(11) 2_556
C26 H26 0.9600 .
N6 N7 0.6945(13) 2_556
N6 N6 0.976(8) 2_556
N6 N7 1.2313 .
N6 C27 1.4733 .
N6 C27 1.688(4) 2_556
C27 C27 0.727(7) 2_556
C27 C26 0.827(6) 2_556
C27 C28 1.342(7) .
C27 N6 1.688(4) 2_556
C27 C25 1.989(9) 2_556
C27 C28 1.990(7) 2_556
N7 N6 0.6945(13) 2_556
N7 N7 1.078(8) 2_556
N7 C31 1.634(6) 2_556
C28 C26 0.578(5) 2_556
C28 C25 1.286(11) 2_556
C28 C29 1.407(10) .
C28 C27 1.990(7) 2_556
C28 H28 0.9600 .
C29 C25 0.423(9) 2_556
C29 C26 1.606(10) 2_556
C29 H29 0.9600 .
C34 C33 0.25(4) 2_556
C34 C35 1.421(14) .
C34 C32 1.59(2) 2_556
C34 H34 0.9601 .
C35 C32 0.602(7) 2_556
C35 C33 1.276(18) 2_556
C35 C31 1.941(8) 2_556
C35 H35 0.9600 .
